data_2007680
loop_
_publ_author_name
'Karsten, Peter'
'Str\"ahle, Joachim'

_publ_section_title
;Deca-\m-acetato-di-\m~4~-oxo-tetra(pyridine-<i>N</i>)dimanganese(III)tetramanganese(II)
 Pyridine Solvate
;
_journal_issue 10
_journal_name_full 'Acta Crystallographica Section C'
_journal_page_first 1403
_journal_page_last 1406
_journal_paper_doi 10.1107/S0108270198005861
_journal_volume 54
_journal_year 1998
_chemical_formula_iupac '[Mn6 O2 (C2 H3 O2)10 (C5 H5 N1)4], C5 H5 N1'
_chemical_formula_moiety 'C40 H50 Mn6 N4 O22 , C5 H5 N'
_chemical_formula_sum 'C45 H55 Mn6 N5 O22'
_chemical_formula_weight 1347.58
_chemical_name_systematic
;
Dekakis(acetato)bis(\m~4~-oxo)tetrakis(piridine)
dimanganese(III)tetramanganese(II) pyridine solvate
;
_space_group_IT_number 15
_symmetry_cell_setting monoclinic
_symmetry_space_group_name_Hall '-C 2yc'
_symmetry_space_group_name_H-M 'C 1 2/c 1'
_audit_creation_method SHELXL
_cell_angle_alpha 90.00
_cell_angle_beta 107.608(12)
_cell_angle_gamma 90.00
_cell_formula_units_Z 4
_cell_length_a 25.601(8)
_cell_length_b 12.694(3)
_cell_length_c 18.153(5)
_cell_measurement_reflns_used 25
_cell_measurement_temperature 223(2)
_cell_measurement_theta_max 14
_cell_measurement_theta_min 8
_cell_volume 5623(3)
_computing_cell_refinement 'SET4 (de Boer & Duisenberg, 1984) in CAD-4 Software'
_computing_data_collection 'CAD-4 Software (Enraf-Nonius, 1989)'
_computing_data_reduction 'SDP (Enraf-Nonius, 1985)'
_computing_molecular_graphics 'ZORTEP (Zsolnai, 1994)'
_computing_publication_material
;
SHELXL93. Computations were performed on a DEC VAX Station 3100,
a CONVEX C3860 and a Pentium 120 PC
;
_computing_structure_refinement 'SHELXL93 (Sheldrick, 1993)'
_computing_structure_solution 'SHELXS86 (Sheldrick, 1990)'
_diffrn_ambient_temperature 223(2)
_diffrn_measurement_device_type 'Enraf-Nonius CAD-4'
_diffrn_measurement_method \w
_diffrn_radiation_monochromator graphite
_diffrn_radiation_source 'fine-focus sealed tube'
_diffrn_radiation_type MoK\a
_diffrn_radiation_wavelength 0.71073
_diffrn_reflns_av_R_equivalents 0.023
_diffrn_reflns_av_sigmaI/netI 0.0333
_diffrn_reflns_limit_h_max 31
_diffrn_reflns_limit_h_min -32
_diffrn_reflns_limit_k_max 16
_diffrn_reflns_limit_k_min 0
_diffrn_reflns_limit_l_max 23
_diffrn_reflns_limit_l_min -1
_diffrn_reflns_number 6713
_diffrn_reflns_theta_max 27.01
_diffrn_reflns_theta_min 3.16
_diffrn_standards_decay_% 0.4
_diffrn_standards_interval_count 400
_diffrn_standards_interval_time 60
_diffrn_standards_number 3
_exptl_absorpt_coefficient_mu 1.386
_exptl_absorpt_correction_T_max 0.812
_exptl_absorpt_correction_T_min 0.777
_exptl_absorpt_correction_type psi-scan
_exptl_absorpt_process_details '(North et al., 1968)'
_exptl_crystal_colour purple
_exptl_crystal_density_diffrn 1.591
_exptl_crystal_density_method 'not measured'
_exptl_crystal_description block
_exptl_crystal_F_000 2745
_exptl_crystal_size_max 0.6
_exptl_crystal_size_mid 0.25
_exptl_crystal_size_min 0.15
_refine_diff_density_max 1.046
_refine_diff_density_min -0.797
_refine_ls_extinction_coef 1E-6
_refine_ls_extinction_method SHELXL93
_refine_ls_goodness_of_fit_all 1.126
_refine_ls_goodness_of_fit_ref 1.104
_refine_ls_hydrogen_treatment 'H atoms calculated at idealized positions'
_refine_ls_matrix_type full
_refine_ls_number_parameters 353
_refine_ls_number_reflns 6127
_refine_ls_number_restraints 0
_refine_ls_restrained_S_all 1.128
_refine_ls_restrained_S_obs 1.104
_refine_ls_R_factor_all 0.072
_refine_ls_R_factor_gt 0.052
_refine_ls_shift/esd_max <0.001
_refine_ls_structure_factor_coef Fsqd
_refine_ls_weighting_details 'w = 1/[\s^2^(Fo^2^)+(0.0770P)^2^+10.9217P] where P = (Fo^2^+2Fc^2^)/3'
_refine_ls_weighting_scheme calc
_refine_ls_wR_factor_all 0.148
_refine_ls_wR_factor_ref 0.128
_reflns_number_gt 4870
_reflns_number_total 6129
_reflns_threshold_expression F>2\s(F)
_cod_data_source_file av1019.cif
_cod_data_source_block av1019
_cod_depositor_comments
;
The following automatic conversions were performed:

'_exptl_absorpt_correction_type' value '\y scans' was replaced with
the value 'psi-scan' as specified in the replacement file
'src/cod-tools/trunk/data/replacement-values/replacement_values.lst'.

Automatic conversion script
Id: cif_fix_values 5376 2017-05-30 11:51:03Z andrius 
;
_cod_original_sg_symbol_H-M 'C 2/c'
_cod_database_code 2007680

loop_
_symmetry_equiv_pos_as_xyz
'x, y, z'
'-x, y, -z+1/2'
'x+1/2, y+1/2, z'
'-x+1/2, y+1/2, -z+1/2'
'-x, -y, -z'
'x, -y, z-1/2'
'-x+1/2, -y+1/2, -z'
'x+1/2, -y+1/2, z-1/2'

loop_
_atom_site_aniso_label
_atom_site_aniso_U_11
_atom_site_aniso_U_22
_atom_site_aniso_U_33
_atom_site_aniso_U_12
_atom_site_aniso_U_13
_atom_site_aniso_U_23
Mn1 0.0377(4) 0.0188(4) 0.0209(3) 0.000 0.0151(3) 0.000
Mn2 0.0337(4) 0.0189(3) 0.0246(4) 0.000 0.0142(3) 0.000
Mn3 0.0345(3) 0.0334(3) 0.0336(3) -0.0011(2) 0.0164(2) -0.0064(2)
Mn4 0.0474(3) 0.0286(3) 0.0231(3) 0.0032(2) 0.0182(2) -0.0030(2)
O1 0.0353(12) 0.0219(11) 0.0213(11) 0.0004(9) 0.0141(10) -0.0010(9)
O5 0.0420(14) 0.0236(12) 0.0298(12) -0.0009(10) 0.0144(11) -0.0051(10)
O2 0.052(2) 0.0244(13) 0.0274(12) 0.0081(11) 0.0180(11) 0.0014(10)
O3 0.0421(14) 0.0284(13) 0.0276(12) -0.0005(10) 0.0201(11) -0.0004(10)
O4 0.0436(14) 0.0298(13) 0.0307(13) 0.0029(11) 0.0211(11) 0.0017(10)
O6 0.0414(15) 0.038(2) 0.042(2) 0.0038(12) 0.0156(13) -0.0111(12)
O7 0.0420(15) 0.039(2) 0.047(2) -0.0024(12) 0.0141(13) -0.0126(13)
O8 0.046(2) 0.058(2) 0.037(2) 0.0135(14) 0.0154(13) -0.0030(14)
O10 0.046(2) 0.055(2) 0.047(2) -0.0011(14) 0.0209(14) -0.0133(15)
O11 0.062(2) 0.037(2) 0.0280(13) 0.0132(13) 0.0178(13) -0.0024(11)
O12 0.067(2) 0.0332(15) 0.0278(13) 0.0114(13) 0.0201(13) -0.0025(11)
N9 0.044(2) 0.057(2) 0.059(2) -0.012(2) 0.028(2) -0.017(2)
N13 0.046(2) 0.028(2) 0.0263(15) 0.0020(13) 0.0184(13) -0.0003(12)
C36 0.043(2) 0.020(2) 0.034(2) -0.0018(14) 0.020(2) 0.0020(14)
C57 0.049(2) 0.026(2) 0.027(2) -0.003(2) 0.014(2) -0.0029(14)
C412 0.053(2) 0.022(2) 0.034(2) 0.003(2) 0.027(2) -0.0010(14)
C211 0.050(2) 0.030(2) 0.030(2) 0.006(2) 0.016(2) 0.0010(15)
C131 0.057(2) 0.032(2) 0.030(2) 0.009(2) 0.018(2) -0.003(2)
C360 0.055(2) 0.052(3) 0.041(2) -0.001(2) 0.030(2) 0.009(2)
C133 0.081(3) 0.069(3) 0.034(2) 0.032(3) 0.033(2) 0.017(2)
C135 0.062(3) 0.030(2) 0.045(2) -0.003(2) 0.022(2) 0.000(2)
C413 0.067(3) 0.054(3) 0.053(3) 0.012(2) 0.039(2) -0.003(2)
C134 0.070(3) 0.042(2) 0.055(3) 0.008(2) 0.037(2) 0.021(2)
C570 0.066(3) 0.044(3) 0.060(3) -0.003(2) 0.011(2) -0.024(2)
C810 0.049(2) 0.060(3) 0.038(2) 0.011(2) 0.009(2) -0.005(2)
C21 0.081(3) 0.069(4) 0.044(3) 0.046(3) 0.011(2) -0.007(2)
C132 0.089(4) 0.056(3) 0.030(2) 0.030(3) 0.022(2) -0.005(2)
C91 0.069(4) 0.066(4) 0.150(7) -0.014(3) 0.047(4) -0.002(4)
C93 0.070(4) 0.153(8) 0.128(7) -0.041(5) 0.059(4) -0.046(6)
C92 0.085(5) 0.098(6) 0.158(9) -0.033(5) 0.046(5) 0.002(6)
C95 0.061(4) 0.073(4) 0.245(11) -0.009(3) 0.081(5) -0.035(6)
C1 0.092(5) 0.173(10) 0.085(6) 0.045(6) 0.040(5) 0.014(7)
C2 0.079(5) 0.186(12) 0.104(7) 0.040(6) 0.030(5) 0.016(7)
C94 0.087(5) 0.113(7) 0.321(17) -0.005(5) 0.131(8) -0.041(9)
N1 0.118(7) 0.257(14) 0.137(8) 0.045(8) 0.038(6) 0.006(9)
C81 0.068(4) 0.225(11) 0.095(6) 0.049(6) -0.017(4) -0.073(7)

loop_
_atom_site_label
_atom_site_fract_x
_atom_site_fract_y
_atom_site_fract_z
_atom_site_U_iso_or_equiv
_atom_site_thermal_displace_type
_atom_site_calc_flag
_atom_site_refinement_flags
_atom_site_occupancy
_atom_site_disorder_group
_atom_site_type_symbol
Mn1 0 0.81235(5) 0.2500 0.0244(2) Uani d S 1 . Mn
Mn2 0 0.58986(6) 0.2500 0.0246(2) Uani d S 1 . Mn
Mn3 -0.12404(2) 0.66644(5) 0.19997(3) 0.0325(2) Uani d . 1 . Mn
Mn4 -0.03597(2) 0.73109(5) 0.07522(3) 0.0313(2) Uani d . 1 . Mn
O1 -0.04199(9) 0.7012(2) 0.19155(13) 0.0250(5) Uani d . 1 . O
O2 -0.05166(11) 0.9240(2) 0.19934(14) 0.0333(6) Uani d . 1 . O
O3 0.03966(10) 0.8189(2) 0.15437(14) 0.0306(5) Uani d . 1 . O
O4 0.06703(10) 0.5812(2) 0.19481(14) 0.0325(6) Uani d . 1 . O
O5 -0.03682(10) 0.4770(2) 0.17881(14) 0.0310(5) Uani d . 1 . O
O6 -0.12730(11) 0.7905(2) 0.2801(2) 0.0401(6) Uani d . 1 . O
O7 -0.12584(11) 0.5115(2) 0.1495(2) 0.0426(7) Uani d . 1 . O
O8 -0.16479(12) 0.7232(3) 0.0884(2) 0.0465(7) Uani d . 1 . O
O10 -0.11229(12) 0.6629(3) 0.0193(2) 0.0479(7) Uani d . 1 . O
O11 -0.07212(12) 0.8845(2) 0.07399(15) 0.0413(7) Uani d . 1 . O
O12 0.02130(13) 0.6101(2) 0.07097(15) 0.0414(7) Uani d . 1 . O
N9 -0.20680(15) 0.6160(3) 0.2143(2) 0.0507(10) Uani d . 1 . N
N13 -0.03103(13) 0.7773(2) -0.0442(2) 0.0317(7) Uani d . 1 . N
C21 -0.1211(2) 1.0216(4) 0.1097(3) 0.066(2) Uani d . 1 . C
H21A -0.1060(2) 1.0843(4) 0.1378(3) 0.099 Uiso calc R 1 . H
H21B -0.1525(2) 0.9994(4) 0.1242(3) 0.099 Uiso calc R 1 . H
H21C -0.1319(2) 1.0360(4) 0.0553(3) 0.099 Uiso calc R 1 . H
C36 0.0900(2) 0.8169(3) 0.1606(2) 0.0304(8) Uani d . 1 . C
C57 -0.0864(2) 0.4565(3) 0.1465(2) 0.0334(8) Uani d . 1 . C
C81 -0.2074(3) 0.6481(9) -0.0366(5) 0.138(4) Uani d . 1 . C
H81A -0.2193(3) 0.7047(9) -0.0728(5) 0.208 Uiso calc R 1 . H
H81B -0.2363(3) 0.6294(9) -0.0156(5) 0.208 Uiso calc R 1 . H
H81C -0.1981(3) 0.5881(9) -0.0624(5) 0.208 Uiso calc R 1 . H
C91 -0.2203(3) 0.5153(6) 0.2198(5) 0.092(2) Uani d . 1 . C
H91 -0.1944(3) 0.4636(6) 0.2209(5) 0.110 Uiso calc R 1 . H
C92 -0.2712(3) 0.4844(7) 0.2237(5) 0.112(3) Uani d . 1 . C
H92 -0.2793(3) 0.4135(7) 0.2268(5) 0.134 Uiso calc R 1 . H
C93 -0.3092(3) 0.5594(8) 0.2231(5) 0.111(3) Uani d . 1 . C
H93 -0.3438(3) 0.5407(8) 0.2253(5) 0.133 Uiso calc R 1 . H
C94 -0.2958(3) 0.6604(8) 0.2192(8) 0.158(5) Uani d . 1 . C
H94 -0.3213(3) 0.7138(8) 0.2155(8) 0.190 Uiso calc R 1 . H
C95 -0.2420(3) 0.6825(6) 0.2210(7) 0.119(4) Uani d . 1 . C
H95 -0.2309(3) 0.7526(6) 0.2277(7) 0.143 Uiso calc R 1 . H
C131 -0.0355(2) 0.7008(3) -0.0966(2) 0.0389(9) Uani d . 1 . C
H131 -0.0327(2) 0.6311(3) -0.0801(2) 0.047 Uiso calc R 1 . H
C132 -0.0440(2) 0.7208(4) -0.1736(3) 0.0575(14) Uani d . 1 . C
H132 -0.0486(2) 0.6657(4) -0.2088(3) 0.069 Uiso calc R 1 . H
C133 -0.0456(2) 0.8240(4) -0.1980(3) 0.0580(14) Uani d . 1 . C
H133 -0.0506(2) 0.8396(4) -0.2498(3) 0.070 Uiso calc R 1 . H
C134 -0.0397(2) 0.9026(4) -0.1452(3) 0.0516(12) Uani d . 1 . C
H134 -0.0401(2) 0.9728(4) -0.1600(3) 0.062 Uiso calc R 1 . H
C135 -0.0331(2) 0.8762(3) -0.0694(3) 0.0443(10) Uani d . 1 . C
H135 -0.0300(2) 0.9304(3) -0.0338(3) 0.053 Uiso calc R 1 . H
C211 -0.0787(2) 0.9360(3) 0.1284(2) 0.0359(8) Uani d . 1 . C
C360 0.1061(2) 0.8484(4) 0.0901(2) 0.0460(10) Uani d . 1 . C
H36A 0.0956(2) 0.9203(4) 0.0770(2) 0.069 Uiso calc R 1 . H
H36B 0.0879(2) 0.8035(4) 0.0475(2) 0.069 Uiso calc R 1 . H
H36C 0.1450(2) 0.8415(4) 0.1010(2) 0.069 Uiso calc R 1 . H
C412 0.0624(2) 0.5794(3) 0.1226(2) 0.0335(8) Uani d . 1 . C
C413 0.1106(2) 0.5392(4) 0.1006(3) 0.0535(12) Uani d . 1 . C
H41A 0.1303(2) 0.4892(4) 0.1384(3) 0.080 Uiso calc R 1 . H
H41B 0.1343(2) 0.5970(4) 0.0983(3) 0.080 Uiso calc R 1 . H
H41C 0.0981(2) 0.5058(4) 0.0509(3) 0.080 Uiso calc R 1 . H
C570 -0.0991(2) 0.3546(4) 0.1011(3) 0.0585(13) Uani d . 1 . C
H57A -0.1083(2) 0.3010(4) 0.1324(3) 0.088 Uiso calc R 1 . H
H57B -0.0676(2) 0.3328(4) 0.0869(3) 0.088 Uiso calc R 1 . H
H57C -0.1294(2) 0.3653(4) 0.0554(3) 0.088 Uiso calc R 1 . H
C810 -0.1573(2) 0.6828(4) 0.0285(3) 0.0500(11) Uani d . 1 . C
N1 0.2472(4) 0.8511(11) 0.0268(7) 0.171(4) Uani d . 1 . N
C1 0.2464(3) 0.7692(11) 0.0718(5) 0.113(3) Uani d . 1 . C
H1 0.2432(3) 0.7809(11) 0.1209(5) 0.136 Uiso calc R 1 . H
C2 0.2499(3) 0.6705(11) 0.0487(6) 0.122(3) Uani d . 1 . C
H2 0.2505(3) 0.6150(11) 0.0824(6) 0.147 Uiso calc R 1 . H

loop_
_atom_type_symbol
_atom_type_description
_atom_type_scat_dispersion_real
_atom_type_scat_dispersion_imag
_atom_type_scat_source
O O 0.0106 0.0060 'International Tables Vol C Tables 4.2.6.8 and 6.1.1.4'
Mn Mn 0.3368 0.7283 'International Tables Vol C Tables 4.2.6.8 and 6.1.1.4'
N N 0.0061 0.0033 'International Tables Vol C Tables 4.2.6.8 and 6.1.1.4'
C C 0.0033 0.0016 'International Tables Vol C Tables 4.2.6.8 and 6.1.1.4'
H H 0.0000 0.0000 'International Tables Vol C Tables 4.2.6.8 and 6.1.1.4'

loop_
_geom_angle_atom_site_label_1
_geom_angle_atom_site_label_2
_geom_angle_atom_site_label_3
_geom_angle_site_symmetry_1
_geom_angle_site_symmetry_3
_geom_angle
_geom_angle_publ_flag
O1 Mn1 O1 . 2 83.60(14) yes
O1 Mn1 O2 . . 95.03(10) yes
O1 Mn1 O2 . 2 170.75(10) yes
O1 Mn1 O2 2 . 170.74(10) yes
O1 Mn1 O2 2 2 95.03(10) yes
O1 Mn1 O3 . . 84.71(9) yes
O1 Mn1 O3 . 2 98.45(10) yes
O1 Mn1 O3 2 . 98.45(9) yes
O1 Mn1 O3 2 2 84.71(9) no
O2 Mn1 O2 2 . 87.8(2) yes
O2 Mn1 O3 . . 90.52(10) yes
O2 Mn1 O3 2 . 86.45(10) yes
O2 Mn1 O3 . 2 86.45(10) yes
O2 Mn1 O3 2 2 90.52(10) no
O3 Mn1 O3 . 2 175.80(13) yes
Mn1 O1 Mn2 . . 96.46(11) yes
Mn1 O1 Mn3 . . 120.25(11) yes
Mn1 O1 Mn4 . . 102.55(10) yes
Mn1 O3 Mn4 . . 88.48(9) yes
Mn2 O1 Mn3 . . 101.75(10) yes
Mn2 O1 Mn4 . . 118.32(11) yes
Mn2 O4 Mn3 . 2 89.14(9) yes
Mn3 O1 Mn4 . . 116.63(10) yes
O1 Mn1 Mn2 . . 41.80(7) no
O1 Mn1 Mn2 2 . 41.80(7) no
O2 Mn1 Mn2 2 . 136.12(8) no
O2 Mn1 Mn2 . . 136.12(8) no
O3 Mn1 Mn2 . . 92.10(6) no
O3 Mn1 Mn2 2 . 92.10(7) no
O1 Mn1 Mn4 . . 42.14(7) no
O1 Mn1 Mn4 2 . 105.08(7) no
O2 Mn1 Mn4 2 . 130.39(7) no
O2 Mn1 Mn4 . . 79.48(7) no
O3 Mn1 Mn4 . . 46.48(7) no
O3 Mn1 Mn4 2 . 135.42(7) no
Mn2 Mn1 Mn4 . . 71.17(2) no
O1 Mn1 Mn4 . 2 105.08(7) no
O1 Mn1 Mn4 2 2 42.14(7) no
O2 Mn1 Mn4 2 2 79.48(7) no
O2 Mn1 Mn4 . 2 130.39(7) no
O3 Mn1 Mn4 . 2 135.42(7) no
O3 Mn1 Mn4 2 2 46.48(7) no
Mn2 Mn1 Mn4 . 2 71.17(2) no
Mn4 Mn1 Mn4 . 2 142.33(3) no
O1 Mn2 O1 . 2 83.49(14) yes
O1 Mn2 O5 . . 95.60(10) yes
O1 Mn2 O5 . 2 171.37(10) yes
O1 Mn2 O5 2 . 171.37(10) yes
O1 Mn2 O5 2 2 95.60(10) no
O1 Mn2 O4 . . 99.67(10) yes
O1 Mn2 O4 . 2 84.56(10) yes
O1 Mn2 O4 2 . 84.56(10) yes
O4 Mn2 O4 . 2 174.38(13) yes
O4 Mn2 O5 . . 87.14(10) yes
O4 Mn2 O5 . 2 88.77(10) yes
O1 Mn2 O4 2 2 99.67(10) no
O4 Mn2 O5 2 . 88.77(10) yes
O5 Mn2 O4 2 2 87.14(10) no
O5 Mn2 O5 . 2 86.57(15) yes
O1 Mn2 Mn1 . . 41.74(7) no
O1 Mn2 Mn1 2 . 41.74(7) no
O5 Mn2 Mn1 . . 136.71(7) no
O5 Mn2 Mn1 2 . 136.71(7) no
O4 Mn2 Mn1 . . 92.81(7) no
O4 Mn2 Mn1 2 . 92.81(7) no
O1 Mn2 Mn3 . 2 106.27(8) no
O1 Mn2 Mn3 2 2 42.56(7) no
O5 Mn2 Mn3 . 2 130.44(7) no
O5 Mn2 Mn3 2 2 78.26(7) no
O4 Mn2 Mn3 . 2 46.17(7) no
O4 Mn2 Mn3 2 2 136.26(7) no
Mn1 Mn2 Mn3 . 2 72.20(2) no
O1 Mn2 Mn3 . . 42.57(7) no
O1 Mn2 Mn3 2 . 106.28(7) no
O5 Mn2 Mn3 . . 78.26(7) no
O5 Mn2 Mn3 2 . 130.43(7) no
O4 Mn2 Mn3 . . 136.26(7) no
O4 Mn2 Mn3 2 . 46.17(7) no
Mn1 Mn2 Mn3 . . 72.20(2) no
Mn3 Mn2 Mn3 2 . 144.39(3) no
O1 Mn3 O4 . 2 76.80(9) yes
O1 Mn3 O6 . . 97.63(10) yes
O1 Mn3 O7 . . 92.96(10) yes
O1 Mn3 O8 . . 94.03(11) yes
O1 Mn3 N9 . . 174.81(13) yes
O4 Mn3 O6 2 . 85.85(10) yes
O4 Mn3 O7 2 . 81.40(10) yes
O4 Mn3 O8 2 . 165.43(10) yes
O4 Mn3 N9 2 . 98.64(13) yes
O6 Mn3 O7 . . 161.14(12) yes
O6 Mn3 O8 . . 106.81(12) yes
O6 Mn3 N9 . . 84.40(12) yes
O7 Mn3 O8 . . 87.87(12) yes
O7 Mn3 N9 . . 83.84(12) yes
O8 Mn3 N9 . . 89.93(14) yes
O8 Mn3 Mn2 . . 122.75(8) no
O7 Mn3 Mn2 . . 74.61(8) no
O6 Mn3 Mn2 . . 105.60(8) no
O1 Mn3 Mn2 . . 35.69(6) no
O4 Mn3 Mn2 2 . 44.69(6) no
N9 Mn3 Mn2 . . 139.15(12) no
O1 Mn4 O3 . . 77.02(9) yes
O1 Mn4 O10 . . 93.90(11) yes
O1 Mn4 O11 . . 90.65(9) yes
O1 Mn4 O12 . . 99.14(10) yes
O1 Mn4 N13 . . 175.02(10) yes
O3 Mn4 O10 . . 168.48(10) yes
O3 Mn4 O11 . . 81.22(10) yes
O3 Mn4 O12 . . 85.09(10) yes
O3 Mn4 N13 . . 100.89(10) yes
O10 Mn4 O11 . . 91.94(12) yes
O10 Mn4 O12 . . 103.56(12) yes
O10 Mn4 N13 . . 87.58(12) yes
O11 Mn4 O12 . . 160.95(12) yes
O11 Mn4 N13 . . 84.54(11) yes
O12 Mn4 N13 . . 85.12(11) yes
O10 Mn4 Mn1 . . 124.08(9) no
O12 Mn4 Mn1 . . 105.81(8) no
O11 Mn4 Mn1 . . 73.27(7) no
O1 Mn4 Mn1 . . 35.32(6) no
N13 Mn4 Mn1 . . 140.96(8) no
O3 Mn4 Mn1 . . 45.05(6) no
C57 O5 Mn2 . . 132.4(2) no
C211 O2 Mn1 . . 129.9(2) no
C36 O3 Mn1 . . 127.9(2) no
C36 O3 Mn4 . . 133.4(2) no
C412 O4 Mn2 . . 127.9(2) no
C412 O4 Mn3 . 2 134.4(2) no
C810 O10 Mn4 . . 128.3(3) no
C36 O6 Mn3 2 . 126.8(2) no
C57 O7 Mn3 . . 128.0(2) no
C211 O11 Mn4 . . 129.1(3) no
C412 O12 Mn4 . . 129.2(2) no
C135 N13 C131 . . 117.0(3) no
C135 N13 Mn4 . . 124.0(3) no
C131 N13 Mn4 . . 118.0(3) no
C810 O8 Mn3 . . 121.8(3) no
C95 N9 C91 . . 115.0(5) no
C95 N9 Mn3 . . 122.0(4) no
C91 N9 Mn3 . . 122.9(4) no
O6 C36 O3 2 . 125.3(3) no
O6 C36 C360 2 . 117.8(3) no
O3 C36 C360 . . 116.9(3) no
O7 C57 O5 . . 125.8(3) no
O7 C57 C570 . . 117.4(4) no
O5 C57 C570 . . 116.8(4) no
O12 C412 O4 . . 124.2(3) no
O12 C412 C413 . . 119.0(4) no
O4 C412 C413 . . 116.8(4) no
O11 C211 O2 . . 125.6(4) no
O11 C211 C21 . . 117.7(4) no
O2 C211 C21 . . 116.7(3) no
N13 C131 C132 . . 122.8(4) no
C134 C133 C132 . . 119.0(4) no
N13 C135 C134 . . 123.6(4) no
C133 C134 C135 . . 118.7(4) no
O10 C810 O8 . . 125.8(4) no
O10 C810 C81 . . 115.9(5) no
O8 C810 C81 . . 118.2(5) no
C131 C132 C133 . . 118.9(4) no
N9 C91 C92 . . 123.0(7) no
C94 C93 C92 . . 118.7(7) no
C93 C92 C91 . . 118.9(8) no
N9 C95 C94 . . 126.0(7) no
N1 C1 C2 . . 121.8(10) no
C1 C2 N1 . 7_565 120.9(11) no
C93 C94 C95 . . 117.3(8) no
C1 N1 C2 . 7_565 117.2(12) no

loop_
_geom_bond_atom_site_label_1
_geom_bond_atom_site_label_2
_geom_bond_site_symmetry_2
_geom_bond_distance
_geom_bond_publ_flag
Mn1 O1 . 1.892(2) yes
Mn1 O1 2 1.892(2) no
Mn1 O2 . 1.967(3) yes
Mn1 O2 2 1.967(3) no
Mn1 O3 . 2.262(2) yes
Mn1 O3 2 2.262(2) no
Mn1 Mn2 . 2.8243(11) yes
Mn1 Mn4 . 3.1954(9) yes
Mn1 Mn4 2 3.1954(9) no
Mn2 O1 . 1.895(2) yes
Mn2 O1 2 1.895(2) no
Mn2 O4 . 2.236(2) yes
Mn2 O4 2 2.236(2) no
Mn2 O5 . 1.968(2) yes
Mn2 O5 2 1.969(2) no
Mn2 Mn3 . 3.1795(11) yes
Mn2 Mn3 2 3.1795(11) no
Mn3 O1 . 2.197(2) yes
Mn3 O4 2 2.294(3) yes
Mn3 O6 . 2.163(3) yes
Mn3 O7 . 2.164(3) yes
Mn3 O8 . 2.105(3) yes
Mn3 N9 . 2.302(4) yes
Mn4 O1 . 2.196(2) yes
Mn4 O3 . 2.318(3) yes
Mn4 O10 . 2.097(3) yes
Mn4 O11 . 2.154(3) yes
Mn4 O12 . 2.141(3) yes
Mn4 N13 . 2.287(3) yes
O4 Mn3 2 2.294(3) no
O2 C211 . 1.273(5) yes
O3 C36 . 1.260(4) yes
O4 C412 . 1.280(4) yes
O5 C57 . 1.254(5) yes
O6 C36 2 1.248(5) yes
O7 C57 . 1.242(5) yes
O8 C810 . 1.269(5) yes
O10 C810 . 1.239(5) yes
O11 C211 . 1.237(5) yes
O12 C412 . 1.241(5) yes
N13 C135 . 1.332(5) no
N13 C131 . 1.340(5) no
N9 C95 . 1.267(7) no
N9 C91 . 1.336(8) no
C36 O6 2 1.249(5) no
C36 C360 . 1.513(5) no
C57 C570 . 1.516(5) no
C412 C413 . 1.496(5) no
C211 C21 . 1.501(6) no
C131 C132 . 1.372(6) no
C133 C134 . 1.360(7) no
C133 C132 . 1.379(7) no
C135 C134 . 1.376(6) no
C810 C81 . 1.522(8) no
C91 C92 . 1.383(9) no
C93 C94 . 1.333(12) no
C93 C92 . 1.357(12) no
C95 C94 . 1.398(9) no
C1 N1 . 1.327(14) no
C1 C2 . 1.333(14) no
C2 N1 7_565 1.422(13) no
N1 C2 7_565 1.422(13) no
